data_7019826
loop_
_publ_author_name
'Piccinonna, Sara'
'Margiotta, Nicola'
'Pacifico, Concetta'
'Lopalco, Antonio'
'Denora, Nunzio'
'Fedi, Serena'
'Corsini, Maddalena'
'Natile, Giovanni'

_publ_section_title
;
 Dinuclear Pt(ii)-bisphosphonate complexes: a scaffold for multinuclear or
 different oxidation state platinum drugs.
;
_journal_issue 32
_journal_name_full 'Dalton transactions (Cambridge, England : 2003)'
_journal_page_first 9689
_journal_page_last 9699
_journal_paper_doi 10.1039/c2dt30712j
_journal_volume 41
_journal_year 2012
_chemical_formula_moiety 'C6 H22.25 Cl1.75 N5 O9 P2 Pt2 S0.25, n(H2 O)'
_chemical_formula_sum 'C6 H24.25 Cl1.75 N5 O10 P2 Pt2 S0.25'
_chemical_formula_weight 848.73
_chemical_name_systematic
;
?
;
_space_group_IT_number 14
_symmetry_cell_setting monoclinic
_symmetry_space_group_name_Hall '-P 2ybc'
_symmetry_space_group_name_H-M 'P 1 21/c 1'
_atom_sites_solution_hydrogens geom
_atom_sites_solution_primary direct
_atom_sites_solution_secondary difmap
_audit_creation_method SHELXL-97
_cell_angle_alpha 90.00
_cell_angle_beta 111.676(3)
_cell_angle_gamma 90.00
_cell_formula_units_Z 4
_cell_length_a 16.4432(10)
_cell_length_b 8.3110(5)
_cell_length_c 20.0443(12)
_cell_measurement_reflns_used 71788
_cell_measurement_temperature 294(2)
_cell_measurement_theta_max 33.32
_cell_measurement_theta_min 1.33
_cell_volume 2545.5(3)
_computing_structure_refinement 'SHELXL-97 (Sheldrick, 1997)'
_computing_structure_solution 'SIR2004 (Burla, 2005)'
_diffrn_ambient_temperature 294(2)
_diffrn_measured_fraction_theta_full 0.995
_diffrn_measured_fraction_theta_max 0.995
_diffrn_measurement_device_type 'Nonius KappaCCD diffractometer'
_diffrn_measurement_method '\f and \w'
_diffrn_radiation_monochromator graphite
_diffrn_radiation_source 'fine-focus sealed tube'
_diffrn_radiation_type MoK\a
_diffrn_radiation_wavelength 0.71073
_diffrn_reflns_av_R_equivalents 0.0645
_diffrn_reflns_av_sigmaI/netI 0.0439
_diffrn_reflns_limit_h_max 25
_diffrn_reflns_limit_h_min -25
_diffrn_reflns_limit_k_max 12
_diffrn_reflns_limit_k_min -12
_diffrn_reflns_limit_l_max 30
_diffrn_reflns_limit_l_min -30
_diffrn_reflns_number 71835
_diffrn_reflns_theta_full 33.32
_diffrn_reflns_theta_max 33.32
_diffrn_reflns_theta_min 1.33
_diffrn_standards_number 0
_exptl_absorpt_coefficient_mu 11.353
_exptl_absorpt_correction_T_max 1.000
_exptl_absorpt_correction_T_min 0.6646
_exptl_absorpt_correction_type multi-scan
_exptl_absorpt_process_details '(SADABS; G. M. Sheldrick, 1996)'
_exptl_crystal_colour orange
_exptl_crystal_density_diffrn 2.215
_exptl_crystal_density_method 'not measured'
_exptl_crystal_description prismatic
_exptl_crystal_F_000 1580
_exptl_crystal_size_max 0.481
_exptl_crystal_size_mid 0.10
_exptl_crystal_size_min 0.07
_platon_squeeze_details
;
;
_refine_diff_density_max 2.822
_refine_diff_density_min -2.212
_refine_diff_density_rms 0.219
_refine_ls_extinction_method none
_refine_ls_goodness_of_fit_ref 1.004
_refine_ls_hydrogen_treatment constr
_refine_ls_matrix_type full
_refine_ls_number_parameters 301
_refine_ls_number_reflns 9797
_refine_ls_number_restraints 22
_refine_ls_restrained_S_all 1.004
_refine_ls_R_factor_all 0.0453
_refine_ls_R_factor_gt 0.0339
_refine_ls_shift/su_max 0.005
_refine_ls_shift/su_mean 0.000
_refine_ls_structure_factor_coef Fsqd
_refine_ls_weighting_details 'calc w=1/[\s^2^(Fo^2^)+(0.0569P)^2^+0.0000P] where P=(Fo^2^+2Fc^2^)/3'
_refine_ls_weighting_scheme calc
_refine_ls_wR_factor_gt 0.0952
_refine_ls_wR_factor_ref 0.0987
_reflns_number_gt 7609
_reflns_number_total 9797
_reflns_threshold_expression >2sigma(I)
_cod_data_source_file c2dt30712j.txt
_cod_data_source_block picciixw
_cod_original_sg_symbol_H-M P21/c
_cod_database_code 7019826

loop_
_symmetry_equiv_pos_as_xyz
'x, y, z'
'-x, y+1/2, -z+1/2'
'-x, -y, -z'
'x, -y-1/2, z-1/2'

loop_
_atom_site_label
_atom_site_type_symbol
_atom_site_fract_x
_atom_site_fract_y
_atom_site_fract_z
_atom_site_U_iso_or_equiv
_atom_site_adp_type
_atom_site_occupancy
_atom_site_symmetry_multiplicity
_atom_site_calc_flag
_atom_site_refinement_flags
_atom_site_disorder_assembly
_atom_site_disorder_group
Pt1 Pt 0.381755(10) 0.469680(17) 0.778935(8) 0.02412(5) Uani 1 1 d . D .
Pt2 Pt 0.199622(13) 0.23778(3) 0.764595(12) 0.04301(6) Uani 1 1 d . . .
Cl1 Cl 0.52594(8) 0.56405(14) 0.82963(6) 0.0358(2) Uani 1 1 d . . .
P2 P 0.33265(8) 0.36921(14) 0.91320(6) 0.0318(2) Uani 1 1 d . . .
P1 P 0.39374(8) 0.10888(12) 0.83454(6) 0.0304(2) Uani 1 1 d . . .
O6 O 0.3694(2) 0.4965(3) 0.87577(17) 0.0293(6) Uani 1 1 d . D .
O2 O 0.4299(2) 0.2435(3) 0.80123(17) 0.0296(6) Uani 1 1 d . D .
O3 O 0.4483(3) -0.0417(3) 0.84654(18) 0.0393(8) Uani 1 1 d . G .
N1 N 0.3881(3) 0.4585(4) 0.6806(2) 0.0326(8) Uani 1 1 d . . .
H1A H 0.4439 0.4697 0.6840 0.039 Uiso 1 1 calc R A 1
H1B H 0.3684 0.3624 0.6604 0.039 Uiso 1 1 calc R A 1
O1 O 0.2972(2) 0.0726(4) 0.79163(19) 0.0431(8) Uani 1 1 d . G .
O4 O 0.3775(3) 0.0688(4) 0.9633(2) 0.0442(8) Uani 1 1 d . . .
H4 H 0.3658 -0.0154 0.9403 0.066 Uiso 1 1 calc R G .
O7 O 0.3428(3) 0.4274(5) 0.98594(19) 0.0453(8) Uani 1 1 d . G .
O5 O 0.2388(2) 0.3226(5) 0.86769(19) 0.0436(8) Uani 1 1 d . G .
O10 O 0.2597(2) 0.4014(4) 0.72881(17) 0.0365(7) Uani 1 1 d . D .
N2 N 0.3356(3) 0.6954(4) 0.7503(2) 0.0363(8) Uani 1 1 d . . .
H2A H 0.2782 0.7000 0.7428 0.044 Uiso 1 1 calc R B 1
H2B H 0.3642 0.7656 0.7854 0.044 Uiso 1 1 calc R B 1
N3 N 0.1553(3) 0.1620(7) 0.6617(3) 0.0554(12) Uani 1 1 d . F .
H3A H 0.1978 0.1723 0.6437 0.067 Uiso 1 1 calc R . .
H3B H 0.1404 0.0574 0.6596 0.067 Uiso 1 1 calc R . .
N5 N 0.5102(3) 0.2683(4) 1.0417(2) 0.0376(9) Uani 1 1 d . G .
H52 H 0.5585 0.3213 1.0642 0.045 Uiso 1 1 d R . .
H51 H 0.4628 0.3159 1.0410 0.045 Uiso 1 1 d R . .
H53 H 0.5157 0.1791 1.0610 0.045 Uiso 1 1 d R . .
C5 C 0.4016(3) 0.1888(5) 0.9227(2) 0.0304(8) Uani 1 1 d . G .
C6 C 0.4967(3) 0.2306(5) 0.9651(2) 0.0318(9) Uani 1 1 d . . .
H6A H 0.5336 0.1408 0.9637 0.038 Uiso 1 1 calc R G .
H6B H 0.5134 0.3229 0.9434 0.038 Uiso 1 1 calc R . .
N4 N 0.0976(3) 0.3908(10) 0.7302(3) 0.0745(18) Uani 1 1 d . F .
H4A H 0.0722 0.3977 0.7629 0.089 Uiso 1 1 calc R C 1
H4B H 0.1161 0.4896 0.7239 0.089 Uiso 1 1 calc R C 1
C1 C 0.3338(9) 0.5889(15) 0.6358(5) 0.046(3) Uani 0.65(3) 1 d P D 1
H1C H 0.2724 0.5595 0.6182 0.055 Uiso 0.65(3) 1 calc PR D 1
H1E H 0.3505 0.6100 0.5950 0.055 Uiso 0.65(3) 1 calc PR D 1
C2 C 0.3500(12) 0.7359(11) 0.6836(6) 0.045(3) Uani 0.65(3) 1 d P D 1
H2C H 0.4096 0.7731 0.6953 0.054 Uiso 0.65(3) 1 calc PR D 1
H2E H 0.3107 0.8218 0.6585 0.054 Uiso 0.65(3) 1 calc PR D 1
C1A C 0.3076(15) 0.713(2) 0.6735(9) 0.033(4) Uani 0.35(3) 1 d P D 2
H11A H 0.2501 0.6650 0.6506 0.039 Uiso 0.35(3) 1 calc PR D 2
H12A H 0.3033 0.8261 0.6610 0.039 Uiso 0.35(3) 1 calc PR D 2
C2A C 0.3691(14) 0.6350(17) 0.6479(8) 0.028(4) Uani 0.35(3) 1 d P D 2
H21A H 0.4231 0.6963 0.6625 0.033 Uiso 0.35(3) 1 calc PR D 2
H22A H 0.3450 0.6296 0.5959 0.033 Uiso 0.35(3) 1 calc PR D 2
C3 C 0.0772(6) 0.2602(13) 0.6181(5) 0.105(4) Uani 1 1 d . . .
H3C H 0.0960 0.3459 0.5942 0.126 Uiso 1 1 calc R E 1
H3E H 0.0366 0.1925 0.5813 0.126 Uiso 1 1 calc R E 1
C4 C 0.0333(9) 0.328(3) 0.6604(8) 0.101(7) Uani 0.70(3) 1 d P F 1
H4C H -0.0034 0.2471 0.6700 0.121 Uiso 0.70(3) 1 calc PR F 1
H4E H -0.0040 0.4153 0.6342 0.121 Uiso 0.70(3) 1 calc PR F 1
C4A C 0.0679(14) 0.428(3) 0.6458(12) 0.060(8) Uani 0.30(3) 1 d P F 2
H41A H 0.0081 0.4662 0.6255 0.072 Uiso 0.30(3) 1 calc PR F 2
H42A H 0.1064 0.5050 0.6360 0.072 Uiso 0.30(3) 1 calc PR F 2
Cl2 Cl 0.10816(15) 0.0629(3) 0.79422(13) 0.0756(6) Uani 0.75 1 d P G 2
O8 O 0.10816(15) 0.0629(3) 0.79422(13) 0.0756(6) Uani 0.25 1 d PD G 1
S1 S 0.1547(6) -0.1361(10) 0.8106(7) 0.096(3) Uani 0.25 1 d PDU G 1
O13 O 0.1716(16) -0.290(2) 0.7804(17) 0.094(3) Uani 0.25 1 d PDU G 1
O12 O 0.0816(17) -0.216(2) 0.8168(17) 0.096(3) Uani 0.25 1 d PDU G 1
O11 O 0.2531(15) -0.150(2) 0.8932(16) 0.096(3) Uani 0.25 1 d PDU G 1
H11 H 0.2423 -0.1139 0.9270 0.144 Uiso 0.25 1 calc PR G 1
O1W O 0.2710(4) 0.2708(7) 1.0804(3) 0.0782(16) Uani 1 1 d . . .
H11W H 0.2685 0.3403 1.0512 0.094 Uiso 1 1 d R . .
H12W H 0.2154 0.1985 1.0512 0.094 Uiso 1 1 d R . .

loop_
_atom_site_aniso_label
_atom_site_aniso_U_11
_atom_site_aniso_U_22
_atom_site_aniso_U_33
_atom_site_aniso_U_23
_atom_site_aniso_U_13
_atom_site_aniso_U_12
Pt1 0.03160(8) 0.02239(7) 0.02024(7) 0.00114(5) 0.01177(6) 0.00195(5)
Pt2 0.03196(10) 0.06084(13) 0.03526(11) 0.00390(8) 0.01128(8) -0.00940(8)
Cl1 0.0376(5) 0.0412(5) 0.0300(5) -0.0023(4) 0.0142(4) -0.0068(4)
P2 0.0381(6) 0.0376(5) 0.0254(5) 0.0031(4) 0.0185(4) 0.0037(4)
P1 0.0432(6) 0.0224(4) 0.0249(5) 0.0005(4) 0.0118(4) -0.0003(4)
O6 0.0402(17) 0.0291(13) 0.0219(14) -0.0008(10) 0.0155(12) 0.0016(11)
O2 0.0419(17) 0.0249(13) 0.0262(15) 0.0020(10) 0.0176(13) 0.0059(11)
O3 0.066(2) 0.0230(14) 0.0294(17) -0.0004(11) 0.0183(16) 0.0046(13)
N1 0.038(2) 0.039(2) 0.0230(17) 0.0030(14) 0.0141(15) 0.0016(15)
O1 0.053(2) 0.0330(15) 0.0347(19) -0.0016(14) 0.0059(16) -0.0096(15)
O4 0.057(2) 0.0407(17) 0.0362(19) 0.0135(14) 0.0188(17) -0.0062(16)
O7 0.058(2) 0.057(2) 0.0298(17) 0.0023(15) 0.0258(16) 0.0119(18)
O5 0.0344(17) 0.063(2) 0.0367(19) 0.0043(16) 0.0176(15) -0.0024(16)
O10 0.0324(16) 0.0460(18) 0.0298(16) 0.0042(13) 0.0100(13) 0.0000(13)
N2 0.046(2) 0.0276(16) 0.035(2) 0.0032(15) 0.0149(17) 0.0045(15)
N3 0.044(3) 0.078(3) 0.036(2) -0.001(2) 0.005(2) -0.013(2)
N5 0.057(3) 0.0307(17) 0.0225(18) -0.0004(13) 0.0115(17) -0.0055(16)
C5 0.041(2) 0.0267(17) 0.0252(19) 0.0016(15) 0.0138(17) -0.0046(16)
C6 0.039(2) 0.0317(19) 0.026(2) -0.0032(15) 0.0131(18) 0.0000(16)
N4 0.040(3) 0.132(6) 0.055(3) 0.007(4) 0.021(2) 0.021(3)
C1 0.053(6) 0.049(5) 0.032(4) 0.010(4) 0.010(4) -0.012(5)
C2 0.060(8) 0.040(4) 0.040(5) 0.018(3) 0.024(5) -0.001(4)
C1A 0.033(8) 0.028(7) 0.042(8) 0.015(5) 0.020(7) 0.010(6)
C2A 0.040(9) 0.018(5) 0.025(6) 0.005(4) 0.012(6) -0.006(5)
C3 0.074(6) 0.145(9) 0.062(6) 0.002(5) -0.016(5) 0.039(5)
C4 0.057(8) 0.167(18) 0.071(9) -0.010(10) 0.015(6) 0.032(10)
C4A 0.029(9) 0.092(17) 0.046(12) 0.016(11) -0.002(8) -0.007(10)
Cl2 0.0612(12) 0.0906(15) 0.0775(15) 0.0054(12) 0.0286(11) -0.0308(11)
O8 0.0612(12) 0.0906(15) 0.0775(15) 0.0054(12) 0.0286(11) -0.0308(11)
S1 0.087(5) 0.061(4) 0.166(8) -0.008(4) 0.078(5) -0.016(3)
O13 0.086(5) 0.058(4) 0.166(9) -0.010(5) 0.079(6) -0.014(4)
O12 0.087(5) 0.062(4) 0.166(9) -0.007(5) 0.078(6) -0.016(4)
O11 0.088(5) 0.060(4) 0.166(9) -0.009(5) 0.077(6) -0.019(4)
O1W 0.060(3) 0.122(4) 0.056(3) 0.037(3) 0.025(3) 0.008(3)

loop_
_atom_type_symbol
_atom_type_description
_atom_type_scat_dispersion_real
_atom_type_scat_dispersion_imag
_atom_type_scat_source
C C 0.0033 0.0016 'International Tables Vol C Tables 4.2.6.8 and 6.1.1.4'
H H 0.0000 0.0000 'International Tables Vol C Tables 4.2.6.8 and 6.1.1.4'
N N 0.0061 0.0033 'International Tables Vol C Tables 4.2.6.8 and 6.1.1.4'
O O 0.0106 0.0060 'International Tables Vol C Tables 4.2.6.8 and 6.1.1.4'
P P 0.1023 0.0942 'International Tables Vol C Tables 4.2.6.8 and 6.1.1.4'
Cl Cl 0.1484 0.1585 'International Tables Vol C Tables 4.2.6.8 and 6.1.1.4'
Pt Pt -1.7033 8.3905 'International Tables Vol C Tables 4.2.6.8 and 6.1.1.4'
S S 0.1246 0.1234 'International Tables Vol C Tables 4.2.6.8 and 6.1.1.4'

loop_
_geom_angle_atom_site_label_1
_geom_angle_atom_site_label_2
_geom_angle_atom_site_label_3
_geom_angle
O10 Pt1 N1 84.19(15)
O10 Pt1 O2 94.99(14)
N1 Pt1 O2 90.91(14)
O10 Pt1 N2 85.30(16)
N1 Pt1 N2 85.11(16)
O2 Pt1 N2 175.96(14)
O10 Pt1 O6 94.38(14)
N1 Pt1 O6 175.54(14)
O2 Pt1 O6 93.42(12)
N2 Pt1 O6 90.57(14)
O10 Pt1 Cl1 174.98(10)
N1 Pt1 Cl1 91.72(12)
O2 Pt1 Cl1 87.96(10)
N2 Pt1 Cl1 91.48(13)
O6 Pt1 Cl1 89.49(10)
O10 Pt2 N4 84.6(2)
O10 Pt2 N3 83.31(18)
N4 Pt2 N3 84.6(2)
O10 Pt2 O1 96.37(14)
N4 Pt2 O1 175.2(2)
N3 Pt2 O1 90.75(19)
O10 Pt2 O5 96.71(14)
N4 Pt2 O5 92.3(2)
N3 Pt2 O5 176.91(18)
O1 Pt2 O5 92.31(15)
O10 Pt2 Cl2 170.82(11)
N4 Pt2 Cl2 87.0(2)
N3 Pt2 Cl2 92.43(16)
O1 Pt2 Cl2 91.79(12)
O5 Pt2 Cl2 87.11(12)
O7 P2 O5 113.1(2)
O7 P2 O6 109.4(2)
O5 P2 O6 112.0(2)
O7 P2 C5 108.7(2)
O5 P2 C5 107.6(2)
O6 P2 C5 105.73(18)
O3 P1 O2 111.9(2)
O3 P1 O1 111.0(2)
O2 P1 O1 112.9(2)
O3 P1 C5 108.60(19)
O2 P1 C5 104.67(18)
O1 P1 C5 107.5(2)
P2 O6 Pt1 125.67(17)
P1 O2 Pt1 126.25(19)
C1 N1 C2A 24.6(5)
C1 N1 Pt1 108.8(4)
C2A N1 Pt1 106.7(5)
P1 O1 Pt2 124.8(2)
P2 O5 Pt2 124.2(2)
Pt2 O10 Pt1 124.66(16)
C1A N2 C2 26.8(6)
C1A N2 Pt1 109.5(6)
C2 N2 Pt1 107.3(5)
C3 N3 Pt2 109.5(5)
O4 C5 C6 106.5(4)
O4 C5 P1 110.9(3)
C6 C5 P1 108.1(3)
O4 C5 P2 109.7(3)
C6 C5 P2 109.7(3)
P1 C5 P2 111.7(2)
N5 C6 C5 110.7(4)
C4 N4 C4A 41.4(10)
C4 N4 Pt2 108.1(7)
C4A N4 Pt2 111.8(9)
N1 C1 C2 106.3(9)
N2 C2 C1 109.8(9)
C2A C1A N2 110.2(14)
C1A C2A N1 108.8(13)
C4 C3 N3 112.5(9)
C4 C3 C4A 43.8(10)
N3 C3 C4A 117.5(10)
C3 C4 N4 110.9(10)
C3 C4A N4 100.2(15)
O12 S1 O13 85.7(13)
O12 S1 O11 112.6(16)
O13 S1 O11 94.4(14)

loop_
_geom_bond_atom_site_label_1
_geom_bond_atom_site_label_2
_geom_bond_distance
Pt1 O10 1.967(3)
Pt1 N1 2.014(4)
Pt1 O2 2.024(3)
Pt1 N2 2.026(4)
Pt1 O6 2.037(3)
Pt1 Cl1 2.3428(11)
Pt2 O10 1.965(3)
Pt2 N4 2.013(6)
Pt2 N3 2.018(5)
Pt2 O1 2.028(4)
Pt2 O5 2.049(4)
Pt2 Cl2 2.3209(19)
P2 O7 1.486(4)
P2 O5 1.524(4)
P2 O6 1.543(3)
P2 C5 1.846(5)
P1 O3 1.507(3)
P1 O2 1.531(3)
P1 O1 1.530(4)
P1 C5 1.848(4)
N1 C1 1.478(10)
N1 C2A 1.590(13)
O4 C5 1.431(5)
N2 C1A 1.443(17)
N2 C2 1.481(10)
N3 C3 1.501(9)
N5 C6 1.500(6)
C5 C6 1.519(6)
N4 C4 1.501(15)
N4 C4A 1.61(2)
C1 C2 1.514(18)
C1A C2A 1.44(2)
C3 C4 1.418(16)
C3 C4A 1.53(3)
S1 O12 1.42(2)
S1 O13 1.49(2)
S1 O11 1.84(3)

loop_
_platon_squeeze_void_nr
_platon_squeeze_void_average_x
_platon_squeeze_void_average_y
_platon_squeeze_void_average_z
_platon_squeeze_void_volume
_platon_squeeze_void_count_electrons
_platon_squeeze_void_content
1 0.000 0.003 0.500 245 104 ' '
2 0.000 -0.494 1.000 245 105 ' '
